data_4105094
loop_
_publ_author_name
'Evan R. King'
'Theodore A. Betley'

_publ_contact_author_address
;Department of Chemistry and Chemical Biology
Harvard University
Mallinckrodt 306E
12 Oxford Street
Cambridge, MA 02139
;
_publ_contact_author_email betley@chemistry.harvard.edu
_publ_contact_author_name 'Professor Theodore A. Betley'
_publ_contact_author_phone 617-496-9944
_publ_section_title
;
 Unusual Electronic Structure of First Row Transition Metal Complexes
 Featuring Redox-Active Dipyrromethane Ligands
;
_journal_name_full 'Journal of the American Chemical Society'
_journal_page_first 14374
_journal_page_last 14380
_journal_paper_doi 10.1021/ja903997a
_journal_volume 131
_journal_year 2009
_chemical_compound_source 'chemical synthesis'
_chemical_formula_moiety 'C38.61 H43.19 Mn N3.61 O0.40, C39 H42 Mn N4'
_chemical_formula_sum 'C77.61 H85.19 Mn2 N7.61 O0.4'
_chemical_formula_weight 1240.65
_chemical_name_common (dmpm)Mn(py)2
_chemical_name_systematic 'bis-pyridine (1,9-dimesityl-5,5-dimethyldipyrromethanato)manganese(II)'
_space_group_IT_number 2
_symmetry_cell_setting triclinic
_symmetry_Int_Tables_number 2
_symmetry_space_group_name_Hall '-P 1'
_symmetry_space_group_name_H-M 'P -1'
_atom_sites_solution_hydrogens geom
_atom_sites_solution_primary direct
_atom_sites_solution_secondary difmap
_audit_creation_method SHELXL-97
_cell_angle_alpha 70.6500(10)
_cell_angle_beta 87.1450(10)
_cell_angle_gamma 83.7300(10)
_cell_formula_units_Z 2
_cell_length_a 12.0232(2)
_cell_length_b 15.6642(3)
_cell_length_c 18.9630(3)
_cell_measurement_reflns_used 4593
_cell_measurement_temperature 193(2)
_cell_measurement_theta_max 20.63
_cell_measurement_theta_min 2.28
_cell_volume 3349.13(10)
_computing_cell_refinement 'SAINT V7.34A (Bruker AXS, 2006)'
_computing_data_collection 'SMART V5.625 (Bruker AXS, 2001a)'
_computing_data_reduction
; 
SAINT V7.34A (Bruker AXS, 2006), SADABS (Bruker AXS, 2004) 
;
_computing_molecular_graphics 'SHELXTL v6.12 (Bruker AXS, 2001b)'
_computing_publication_material 'SHELXTL v6.12 (Bruker AXS, 2001b)'
_computing_structure_refinement 'SHELXL-97 (Sheldrick, 1997)'
_computing_structure_solution 'SHELXS-97 (Sheldrick, 1990)'
_diffrn_ambient_temperature 193(2)
_diffrn_measured_fraction_theta_full 0.999
_diffrn_measured_fraction_theta_max 0.999
_diffrn_measurement_device_type 'Bruker Apex II CCD'
_diffrn_measurement_method 'phi and omega scans 0.5%'
_diffrn_radiation_monochromator graphite
_diffrn_radiation_probe x-ray
_diffrn_radiation_type MoK\a
_diffrn_radiation_wavelength 0.71073
_diffrn_reflns_av_R_equivalents 0.0774
_diffrn_reflns_av_sigmaI/netI 0.0866
_diffrn_reflns_limit_h_max 14
_diffrn_reflns_limit_h_min -9
_diffrn_reflns_limit_k_max 18
_diffrn_reflns_limit_k_min -18
_diffrn_reflns_limit_l_max 22
_diffrn_reflns_limit_l_min -22
_diffrn_reflns_number 37811
_diffrn_reflns_theta_full 25.04
_diffrn_reflns_theta_max 25.04
_diffrn_reflns_theta_min 1.70
_diffrn_source 'fine-focus sealed tube'
_diffrn_standards_decay_% 0
_diffrn_standards_number 0
_exptl_absorpt_coefficient_mu 0.427
_exptl_absorpt_correction_T_max 0.9894
_exptl_absorpt_correction_T_min 0.9290
_exptl_absorpt_correction_type numerical
_exptl_absorpt_process_details 'SADABS (Bruker AXS, 2004)'
_exptl_crystal_colour 'translucent light yellow'
_exptl_crystal_density_diffrn 1.230
_exptl_crystal_description prism
_exptl_crystal_F_000 1314.4
_exptl_crystal_recrystallization_method 'tetrahydrofuran, diethyl ether'
_exptl_crystal_size_max 0.17
_exptl_crystal_size_mid 0.08
_exptl_crystal_size_min 0.03
_refine_diff_density_max 0.241
_refine_diff_density_min -0.315
_refine_diff_density_rms 0.051
_refine_ls_extinction_method none
_refine_ls_goodness_of_fit_ref 0.998
_refine_ls_hydrogen_treatment constr
_refine_ls_matrix_type full
_refine_ls_number_parameters 855
_refine_ls_number_reflns 11844
_refine_ls_number_restraints 79
_refine_ls_restrained_S_all 0.995
_refine_ls_R_factor_all 0.0950
_refine_ls_R_factor_gt 0.0484
_refine_ls_shift/su_max 0.001
_refine_ls_shift/su_mean 0.000
_refine_ls_structure_factor_coef Fsqd
_refine_ls_weighting_details 'calc w=1/[\s^2^(Fo^2^)+(0.0449P)^2^+0.0000P] where P=(Fo^2^+2Fc^2^)/3'
_refine_ls_weighting_scheme calc
_refine_ls_wR_factor_gt 0.0994
_refine_ls_wR_factor_ref 0.1170
_reflns_number_gt 7433
_reflns_number_total 11844
_reflns_threshold_expression >2sigma(I)
_cod_data_source_file ja903997a_si_001_1.cif
_cod_data_source_block compound3-erk007
_cod_original_formula_sum 'C77.61 H85.19 Mn2 N7.61 O0.40'
_cod_database_code 4105094

loop_
_symmetry_equiv_pos_as_xyz
'x, y, z'
'-x, -y, -z'

loop_
_atom_site_label
_atom_site_type_symbol
_atom_site_fract_x
_atom_site_fract_y
_atom_site_fract_z
_atom_site_U_iso_or_equiv
_atom_site_adp_type
_atom_site_occupancy
_atom_site_symmetry_multiplicity
_atom_site_calc_flag
_atom_site_refinement_flags
_atom_site_disorder_assembly
_atom_site_disorder_group
Mn1 Mn 0.58433(4) -0.12856(3) 0.74760(2) 0.03329(13) Uani 1 1 d . . .
N1 N 0.46224(18) -0.21446(16) 0.79146(12) 0.0325(6) Uani 1 1 d . A .
N2 N 0.62983(19) -0.19109(16) 0.67000(12) 0.0330(6) Uani 1 1 d . A .
C1 C 0.4318(2) -0.2289(2) 0.66433(15) 0.0351(7) Uani 1 1 d . A .
C2 C 0.3732(3) -0.1320(2) 0.62992(17) 0.0500(9) Uani 1 1 d . . .
H2A H 0.3911 -0.1091 0.5764 0.075 Uiso 1 1 calc R . .
H2B H 0.3992 -0.0919 0.6545 0.075 Uiso 1 1 calc R . .
H2C H 0.2920 -0.1335 0.6371 0.075 Uiso 1 1 calc R . .
C3 C 0.3746(3) -0.2919(2) 0.63408(17) 0.0498(9) Uani 1 1 d . . .
H3A H 0.4118 -0.3538 0.6535 0.075 Uiso 1 1 calc R . .
H3B H 0.3795 -0.2704 0.5794 0.075 Uiso 1 1 calc R . .
H3C H 0.2958 -0.2919 0.6500 0.075 Uiso 1 1 calc R . .
C4 C 0.5557(2) -0.23378(19) 0.64280(15) 0.0317(7) Uani 1 1 d . . .
C5 C 0.4172(2) -0.2596(2) 0.74932(16) 0.0338(7) Uani 1 1 d . . .
C6 C 0.6137(2) -0.2812(2) 0.60088(15) 0.0361(7) Uani 1 1 d . A .
H6 H 0.5828 -0.3164 0.5759 0.043 Uiso 1 1 calc R . .
C7 C 0.3642(2) -0.3312(2) 0.79569(16) 0.0369(7) Uani 1 1 d . A .
H7 H 0.3259 -0.3722 0.7809 0.044 Uiso 1 1 calc R . .
C8 C 0.7278(3) -0.2677(2) 0.60193(16) 0.0391(8) Uani 1 1 d . . .
H8 H 0.7880 -0.2917 0.5775 0.047 Uiso 1 1 calc R A .
C9 C 0.3775(2) -0.3322(2) 0.86939(16) 0.0387(8) Uani 1 1 d . . .
H9 H 0.3502 -0.3745 0.9137 0.046 Uiso 1 1 calc R A .
C10 C 0.7352(2) -0.21376(19) 0.64459(15) 0.0330(7) Uani 1 1 d . A .
C11 C 0.4373(2) -0.2608(2) 0.86532(15) 0.0327(7) Uani 1 1 d . A .
C21 C 0.8353(2) -0.1870(2) 0.67246(16) 0.0339(7) Uani 1 1 d . . .
C22 C 0.8995(3) -0.1205(2) 0.62563(16) 0.0400(8) Uani 1 1 d . A .
C23 C 0.8667(3) -0.0710(3) 0.54546(17) 0.0612(10) Uani 1 1 d . . .
H23A H 0.9089 -0.1005 0.5128 0.092 Uiso 1 1 calc R A .
H23B H 0.8836 -0.0076 0.5313 0.092 Uiso 1 1 calc R . .
H23C H 0.7864 -0.0728 0.5402 0.092 Uiso 1 1 calc R . .
C24 C 0.9943(2) -0.0998(2) 0.65420(17) 0.0423(8) Uani 1 1 d . . .
H24 H 1.0388 -0.0560 0.6218 0.051 Uiso 1 1 calc R A .
C25 C 1.0256(2) -0.1406(2) 0.72778(17) 0.0370(7) Uani 1 1 d . A .
C26 C 1.1262(2) -0.1176(2) 0.75933(19) 0.0484(9) Uani 1 1 d . . .
H26A H 1.1603 -0.0684 0.7209 0.073 Uiso 1 1 calc R A .
H26B H 1.1807 -0.1713 0.7753 0.073 Uiso 1 1 calc R . .
H26C H 1.1031 -0.0980 0.8023 0.073 Uiso 1 1 calc R . .
C27 C 0.9593(2) -0.2051(2) 0.77384(17) 0.0384(7) Uani 1 1 d . . .
H27 H 0.9781 -0.2328 0.8250 0.046 Uiso 1 1 calc R A .
C28 C 0.8669(2) -0.2300(2) 0.74736(16) 0.0360(7) Uani 1 1 d . A .
C29 C 0.8033(3) -0.3044(2) 0.80012(17) 0.0475(8) Uani 1 1 d . . .
H29A H 0.8077 -0.3561 0.7815 0.071 Uiso 1 1 calc R A .
H29B H 0.7247 -0.2812 0.8031 0.071 Uiso 1 1 calc R . .
H29C H 0.8362 -0.3242 0.8499 0.071 Uiso 1 1 calc R . .
C31 C 0.4719(2) -0.2316(2) 0.92674(15) 0.0321(7) Uani 1 1 d . . .
C32 C 0.4298(2) -0.14641(19) 0.93206(15) 0.0331(7) Uani 1 1 d . A .
C33 C 0.3456(2) -0.0845(2) 0.87679(17) 0.0428(8) Uani 1 1 d . . .
H33A H 0.3828 -0.0584 0.8284 0.064 Uiso 1 1 calc R A .
H33B H 0.3133 -0.0355 0.8952 0.064 Uiso 1 1 calc R . .
H33C H 0.2860 -0.1195 0.8709 0.064 Uiso 1 1 calc R . .
C34 C 0.4628(2) -0.1201(2) 0.99023(16) 0.0395(8) Uani 1 1 d . . .
H34 H 0.4334 -0.0625 0.9931 0.047 Uiso 1 1 calc R A .
C35 C 0.5367(3) -0.1745(2) 1.04404(16) 0.0400(8) Uani 1 1 d . A .
C36 C 0.5757(3) -0.1430(2) 1.10485(17) 0.0554(10) Uani 1 1 d . . .
H36A H 0.5189 -0.0979 1.1141 0.083 Uiso 1 1 calc R A .
H36B H 0.6461 -0.1155 1.0892 0.083 Uiso 1 1 calc R . .
H36C H 0.5874 -0.1951 1.1508 0.083 Uiso 1 1 calc R . .
C37 C 0.5763(3) -0.2588(2) 1.03912(16) 0.0431(8) Uani 1 1 d . . .
H37 H 0.6257 -0.2980 1.0763 0.052 Uiso 1 1 calc R A .
C38 C 0.5463(2) -0.2880(2) 0.98165(16) 0.0385(8) Uani 1 1 d . A .
C39 C 0.5963(3) -0.3801(2) 0.97869(18) 0.0532(9) Uani 1 1 d . . .
H39A H 0.5405 -0.4240 0.9962 0.080 Uiso 1 1 calc R A .
H39B H 0.6619 -0.4010 1.0108 0.080 Uiso 1 1 calc R . .
H39C H 0.6187 -0.3748 0.9271 0.080 Uiso 1 1 calc R . .
N3 N 0.70723(19) -0.08348(16) 0.80378(13) 0.0362(6) Uani 1 1 d D A .
C40 C 0.7726(3) -0.0194(2) 0.76325(18) 0.0418(8) Uani 1 1 d D . .
H40 H 0.7580 0.0085 0.7115 0.050 Uiso 1 1 calc R A .
C41 C 0.8592(3) 0.0076(2) 0.7927(2) 0.0528(9) Uani 1 1 d D A .
H41 H 0.9025 0.0537 0.7622 0.063 Uiso 1 1 calc R . .
C42 C 0.8817(3) -0.0334(3) 0.8669(2) 0.0634(11) Uani 1 1 d D . .
H42 H 0.9418 -0.0168 0.8887 0.076 Uiso 1 1 calc R A .
C43 C 0.8166(3) -0.0987(3) 0.9096(2) 0.0624(10) Uani 1 1 d D A .
H43 H 0.8311 -0.1279 0.9613 0.075 Uiso 1 1 calc R . .
C44 C 0.7300(3) -0.1215(2) 0.87673(18) 0.0469(8) Uani 1 1 d D . .
H44 H 0.6845 -0.1661 0.9069 0.056 Uiso 1 1 calc R A .
N4 N 0.5328(17) 0.0171(11) 0.6805(10) 0.036(3) Uani 0.605(11) 1 d PD A 1
C45 C 0.4956(14) 0.0775(9) 0.7146(7) 0.043(3) Uani 0.605(11) 1 d PD A 1
H45 H 0.4957 0.0583 0.7677 0.052 Uiso 0.605(11) 1 calc PR A 1
C46 C 0.4575(6) 0.1655(5) 0.6765(4) 0.050(2) Uani 0.605(11) 1 d PD A 1
H46 H 0.4332 0.2071 0.7022 0.060 Uiso 0.605(11) 1 calc PR A 1
C47 C 0.4555(8) 0.1918(6) 0.6002(4) 0.054(3) Uani 0.605(11) 1 d PD A 1
H47 H 0.4296 0.2525 0.5721 0.064 Uiso 0.605(11) 1 calc PR A 1
C48 C 0.4910(15) 0.1306(11) 0.5642(7) 0.066(5) Uani 0.605(11) 1 d PD A 1
H48 H 0.4898 0.1483 0.5112 0.079 Uiso 0.605(11) 1 calc PR A 1
C49 C 0.5282(12) 0.0435(11) 0.6060(9) 0.058(4) Uani 0.605(11) 1 d PD A 1
H49 H 0.5515 0.0006 0.5813 0.070 Uiso 0.605(11) 1 calc PR A 1
O1 O 0.541(2) 0.0059(16) 0.6823(12) 0.051(5) Uani 0.395(11) 1 d PDU A 2
C1T C 0.569(2) 0.0417(15) 0.6031(11) 0.059(5) Uani 0.395(11) 1 d PDU A 2
H1T1 H 0.5607 -0.0042 0.5787 0.070 Uiso 0.395(11) 1 calc PR A 2
H1T2 H 0.6465 0.0582 0.5958 0.070 Uiso 0.395(11) 1 calc PR A 2
C2T C 0.488(2) 0.1240(18) 0.5707(12) 0.075(7) Uani 0.395(11) 1 d PDU A 2
H2T1 H 0.5193 0.1664 0.5247 0.090 Uiso 0.395(11) 1 calc PR A 2
H2T2 H 0.4158 0.1072 0.5595 0.090 Uiso 0.395(11) 1 calc PR A 2
C3T C 0.4765(16) 0.1635(11) 0.6314(8) 0.070(4) Uani 0.395(11) 1 d PDU A 2
H3T1 H 0.4059 0.2037 0.6274 0.084 Uiso 0.395(11) 1 calc PR A 2
H3T2 H 0.5404 0.1982 0.6318 0.084 Uiso 0.395(11) 1 calc PR A 2
C4T C 0.476(2) 0.0799(15) 0.6996(11) 0.051(5) Uani 0.395(11) 1 d PDU A 2
H4T1 H 0.5080 0.0907 0.7425 0.062 Uiso 0.395(11) 1 calc PR A 2
H4T2 H 0.3978 0.0646 0.7129 0.062 Uiso 0.395(11) 1 calc PR A 2
Mn2 Mn 0.07363(4) -0.36249(3) 0.26947(2) 0.03566(14) Uani 1 1 d . . .
N5 N -0.03900(19) -0.25419(16) 0.21571(13) 0.0365(6) Uani 1 1 d . . .
N6 N 0.10835(19) -0.30597(16) 0.34817(13) 0.0367(6) Uani 1 1 d . . .
C51 C -0.0858(2) -0.2230(2) 0.33702(17) 0.0387(8) Uani 1 1 d . . .
C52 C -0.1508(2) -0.3072(2) 0.37174(18) 0.0448(8) Uani 1 1 d . . .
H52A H -0.2288 -0.2923 0.3556 0.067 Uiso 1 1 calc R . .
H52B H -0.1484 -0.3256 0.4264 0.067 Uiso 1 1 calc R . .
H52C H -0.1164 -0.3572 0.3553 0.067 Uiso 1 1 calc R . .
C53 C -0.1458(3) -0.1457(2) 0.36181(18) 0.0492(9) Uani 1 1 d . . .
H53A H -0.1051 -0.0916 0.3420 0.074 Uiso 1 1 calc R . .
H53B H -0.1483 -0.1647 0.4165 0.074 Uiso 1 1 calc R . .
H53C H -0.2222 -0.1316 0.3427 0.074 Uiso 1 1 calc R . .
C54 C 0.0340(2) -0.2417(2) 0.36544(16) 0.0355(7) Uani 1 1 d . . .
C55 C -0.0870(2) -0.1957(2) 0.25251(17) 0.0372(7) Uani 1 1 d . . .
C56 C 0.0874(3) -0.1992(2) 0.40453(17) 0.0440(8) Uani 1 1 d . . .
H56 H 0.0549 -0.1526 0.4230 0.053 Uiso 1 1 calc R . .
C57 C -0.1336(3) -0.1171(2) 0.20131(17) 0.0422(8) Uani 1 1 d . . .
H57 H -0.1731 -0.0669 0.2122 0.051 Uiso 1 1 calc R . .
C58 C 0.1999(3) -0.2375(2) 0.41233(19) 0.0515(9) Uani 1 1 d . . .
H58 H 0.2571 -0.2218 0.4372 0.062 Uiso 1 1 calc R . .
C59 C -0.1125(3) -0.1244(2) 0.13017(18) 0.0437(8) Uani 1 1 d . . .
H59 H -0.1342 -0.0800 0.0839 0.052 Uiso 1 1 calc R . .
C60 C 0.2106(3) -0.3019(2) 0.37711(17) 0.0421(8) Uani 1 1 d . . .
C61 C -0.0542(2) -0.2082(2) 0.13992(17) 0.0382(7) Uani 1 1 d . . .
C71 C -0.0161(2) -0.2515(2) 0.08362(16) 0.0370(7) Uani 1 1 d . . .
C72 C -0.0619(2) -0.3302(2) 0.08284(18) 0.0410(8) Uani 1 1 d . . .
C73 C -0.1548(3) -0.3688(2) 0.13749(19) 0.0548(9) Uani 1 1 d . . .
H73A H -0.1925 -0.4099 0.1196 0.082 Uiso 1 1 calc R . .
H73B H -0.2089 -0.3190 0.1414 0.082 Uiso 1 1 calc R . .
H73C H -0.1229 -0.4023 0.1867 0.082 Uiso 1 1 calc R . .
C74 C -0.0247(3) -0.3705(2) 0.02973(18) 0.0472(8) Uani 1 1 d . . .
H74 H -0.0571 -0.4231 0.0294 0.057 Uiso 1 1 calc R . .
C75 C 0.0578(3) -0.3370(2) -0.02289(18) 0.0439(8) Uani 1 1 d . . .
C76 C 0.0991(3) -0.3854(2) -0.07708(19) 0.0561(9) Uani 1 1 d . . .
H76A H 0.1533 -0.4370 -0.0523 0.084 Uiso 1 1 calc R . .
H76B H 0.1352 -0.3433 -0.1201 0.084 Uiso 1 1 calc R . .
H76C H 0.0358 -0.4076 -0.0941 0.084 Uiso 1 1 calc R . .
C77 C 0.1013(3) -0.2593(2) -0.02165(17) 0.0426(8) Uani 1 1 d . . .
H77 H 0.1574 -0.2345 -0.0574 0.051 Uiso 1 1 calc R . .
C78 C 0.0659(3) -0.2163(2) 0.02996(16) 0.0398(8) Uani 1 1 d . . .
C79 C 0.1208(3) -0.1334(2) 0.02938(18) 0.0541(9) Uani 1 1 d . . .
H79A H 0.1946 -0.1337 0.0051 0.081 Uiso 1 1 calc R . .
H79B H 0.1291 -0.1346 0.0809 0.081 Uiso 1 1 calc R . .
H79C H 0.0740 -0.0782 0.0018 0.081 Uiso 1 1 calc R . .
C81 C 0.3153(3) -0.3489(2) 0.35732(17) 0.0408(8) Uani 1 1 d . . .
C82 C 0.3654(2) -0.4308(2) 0.40538(17) 0.0422(8) Uani 1 1 d . . .
C83 C 0.3058(3) -0.4820(3) 0.47654(18) 0.0660(11) Uani 1 1 d . . .
H83A H 0.3531 -0.5371 0.5037 0.099 Uiso 1 1 calc R . .
H83B H 0.2350 -0.4988 0.4641 0.099 Uiso 1 1 calc R . .
H83C H 0.2907 -0.4432 0.5079 0.099 Uiso 1 1 calc R . .
C84 C 0.4697(3) -0.4662(2) 0.38659(19) 0.0480(9) Uani 1 1 d . . .
H84 H 0.5041 -0.5212 0.4200 0.058 Uiso 1 1 calc R . .
C85 C 0.5246(3) -0.4231(2) 0.3203(2) 0.0462(8) Uani 1 1 d . . .
C86 C 0.6398(3) -0.4590(2) 0.3009(2) 0.0679(11) Uani 1 1 d . . .
H86A H 0.6344 -0.4830 0.2597 0.102 Uiso 1 1 calc R . .
H86B H 0.6711 -0.5076 0.3447 0.102 Uiso 1 1 calc R . .
H86C H 0.6886 -0.4096 0.2857 0.102 Uiso 1 1 calc R . .
C87 C 0.4704(3) -0.3461(2) 0.2714(2) 0.0552(10) Uani 1 1 d . . .
H87 H 0.5048 -0.3183 0.2244 0.066 Uiso 1 1 calc R . .
C88 C 0.3673(3) -0.3073(2) 0.28798(19) 0.0470(9) Uani 1 1 d . . .
C89 C 0.3144(3) -0.2205(2) 0.2332(2) 0.0673(11) Uani 1 1 d . . .
H89A H 0.2361 -0.2273 0.2259 0.101 Uiso 1 1 calc R . .
H89B H 0.3550 -0.2075 0.1853 0.101 Uiso 1 1 calc R . .
H89C H 0.3176 -0.1703 0.2529 0.101 Uiso 1 1 calc R . .
N7 N 0.2124(2) -0.42039(17) 0.21743(13) 0.0386(6) Uani 1 1 d . . .
C90 C 0.2753(3) -0.4956(2) 0.25627(17) 0.0380(7) Uani 1 1 d . . .
H90 H 0.2538 -0.5259 0.3065 0.046 Uiso 1 1 calc R . .
C91 C 0.3685(3) -0.5313(2) 0.22779(18) 0.0446(8) Uani 1 1 d . . .
H91 H 0.4096 -0.5855 0.2576 0.054 Uiso 1 1 calc R . .
C92 C 0.4021(3) -0.4885(3) 0.1564(2) 0.0578(10) Uani 1 1 d . . .
H92 H 0.4671 -0.5118 0.1356 0.069 Uiso 1 1 calc R . .
C93 C 0.3391(3) -0.4102(3) 0.1148(2) 0.0702(12) Uani 1 1 d . . .
H93 H 0.3600 -0.3787 0.0647 0.084 Uiso 1 1 calc R . .
C94 C 0.2463(3) -0.3788(3) 0.14703(18) 0.0592(10) Uani 1 1 d . . .
H94 H 0.2037 -0.3249 0.1181 0.071 Uiso 1 1 calc R . .
N8 N 0.01599(19) -0.49775(16) 0.32736(13) 0.0363(6) Uani 1 1 d . . .
C95 C 0.0010(3) -0.5274(2) 0.40229(17) 0.0427(8) Uani 1 1 d . . .
H95 H 0.0192 -0.4900 0.4297 0.051 Uiso 1 1 calc R . .
C96 C -0.0390(3) -0.6086(2) 0.44052(19) 0.0508(9) Uani 1 1 d . . .
H96 H -0.0493 -0.6266 0.4932 0.061 Uiso 1 1 calc R . .
C97 C -0.0642(3) -0.6637(2) 0.4019(2) 0.0554(9) Uani 1 1 d . . .
H97 H -0.0915 -0.7208 0.4275 0.067 Uiso 1 1 calc R . .
C98 C -0.0498(3) -0.6360(2) 0.3265(2) 0.0554(9) Uani 1 1 d . . .
H98 H -0.0678 -0.6729 0.2986 0.066 Uiso 1 1 calc R . .
C99 C -0.0089(3) -0.5538(2) 0.29130(18) 0.0471(8) Uani 1 1 d . . .
H99 H 0.0025 -0.5357 0.2387 0.056 Uiso 1 1 calc R . .

loop_
_atom_site_aniso_label
_atom_site_aniso_U_11
_atom_site_aniso_U_22
_atom_site_aniso_U_33
_atom_site_aniso_U_23
_atom_site_aniso_U_13
_atom_site_aniso_U_12
Mn1 0.0354(3) 0.0337(3) 0.0310(3) -0.0101(2) 0.0029(2) -0.0074(2)
N1 0.0302(14) 0.0397(15) 0.0261(13) -0.0090(12) 0.0016(11) -0.0043(11)
N2 0.0293(14) 0.0374(15) 0.0322(14) -0.0109(12) 0.0029(11) -0.0056(11)
C1 0.0295(17) 0.0482(19) 0.0284(16) -0.0126(15) -0.0017(13) -0.0069(14)
C2 0.042(2) 0.064(2) 0.0368(19) -0.0098(18) -0.0037(15) 0.0057(17)
C3 0.039(2) 0.076(3) 0.0397(19) -0.0228(19) -0.0017(15) -0.0169(17)
C4 0.0356(18) 0.0336(17) 0.0248(15) -0.0079(14) -0.0041(13) -0.0027(14)
C5 0.0272(16) 0.0420(19) 0.0333(17) -0.0146(15) 0.0005(13) -0.0016(14)
C6 0.0431(19) 0.0393(18) 0.0269(16) -0.0115(15) -0.0042(14) -0.0040(15)
C7 0.0352(18) 0.0408(19) 0.0377(18) -0.0163(16) 0.0049(14) -0.0081(14)
C8 0.0355(19) 0.048(2) 0.0361(18) -0.0175(16) 0.0043(14) -0.0021(15)
C9 0.0405(19) 0.0372(18) 0.0337(18) -0.0043(15) 0.0070(14) -0.0106(15)
C10 0.0317(18) 0.0361(17) 0.0294(16) -0.0087(15) 0.0065(13) -0.0049(14)
C11 0.0280(16) 0.0375(18) 0.0316(17) -0.0109(15) 0.0052(13) -0.0028(14)
C21 0.0297(17) 0.0389(18) 0.0366(18) -0.0186(15) 0.0048(14) -0.0016(14)
C22 0.0383(19) 0.051(2) 0.0344(18) -0.0187(16) 0.0105(14) -0.0119(16)
C23 0.068(3) 0.081(3) 0.0319(19) -0.0092(19) 0.0076(17) -0.034(2)
C24 0.0358(19) 0.051(2) 0.044(2) -0.0198(17) 0.0155(15) -0.0164(15)
C25 0.0301(17) 0.0419(19) 0.046(2) -0.0245(17) 0.0028(14) -0.0028(14)
C26 0.0326(19) 0.057(2) 0.062(2) -0.0285(19) -0.0018(16) -0.0048(16)
C27 0.0362(18) 0.0412(19) 0.0367(18) -0.0127(16) -0.0014(14) 0.0010(15)
C28 0.0341(18) 0.0339(17) 0.0388(18) -0.0111(15) 0.0048(14) -0.0035(14)
C29 0.046(2) 0.045(2) 0.047(2) -0.0077(17) -0.0022(16) -0.0070(16)
C31 0.0278(16) 0.0387(18) 0.0280(16) -0.0069(14) 0.0050(13) -0.0107(14)
C32 0.0322(17) 0.0347(18) 0.0305(16) -0.0069(14) 0.0028(13) -0.0088(14)
C33 0.0365(19) 0.0439(19) 0.048(2) -0.0155(17) -0.0004(15) -0.0006(15)
C34 0.0428(19) 0.0375(18) 0.0388(18) -0.0121(16) 0.0065(15) -0.0111(15)
C35 0.0424(19) 0.047(2) 0.0293(17) -0.0066(16) 0.0030(14) -0.0173(16)
C36 0.073(3) 0.059(2) 0.0369(19) -0.0130(18) -0.0037(17) -0.0258(19)
C37 0.044(2) 0.050(2) 0.0293(17) -0.0038(16) -0.0057(14) -0.0068(16)
C38 0.0390(19) 0.0387(18) 0.0322(17) -0.0046(15) 0.0045(14) -0.0047(15)
C39 0.059(2) 0.048(2) 0.048(2) -0.0117(18) -0.0100(17) 0.0067(17)
N3 0.0337(15) 0.0400(15) 0.0364(15) -0.0152(13) 0.0024(12) -0.0035(12)
C40 0.0397(19) 0.0368(18) 0.048(2) -0.0131(17) 0.0061(16) -0.0061(15)
C41 0.041(2) 0.046(2) 0.077(3) -0.028(2) 0.0061(19) -0.0072(16)
C42 0.042(2) 0.079(3) 0.092(3) -0.057(3) -0.002(2) -0.007(2)
C43 0.050(2) 0.093(3) 0.052(2) -0.032(2) -0.0075(19) -0.008(2)
C44 0.041(2) 0.059(2) 0.042(2) -0.0170(18) 0.0020(16) -0.0076(16)
N4 0.049(7) 0.019(4) 0.036(6) -0.005(4) -0.006(5) -0.003(4)
C45 0.050(7) 0.047(6) 0.037(5) -0.022(4) -0.010(4) 0.003(4)
C46 0.058(5) 0.039(4) 0.059(5) -0.022(4) -0.010(4) -0.002(3)
C47 0.046(5) 0.043(5) 0.056(6) 0.000(4) 0.006(4) 0.007(4)
C48 0.075(10) 0.061(9) 0.038(6) 0.004(5) 0.022(6) 0.022(7)
C49 0.065(9) 0.055(6) 0.047(6) -0.014(5) 0.005(5) 0.010(5)
O1 0.061(10) 0.057(9) 0.029(7) -0.008(6) 0.004(7) -0.001(7)
C1T 0.096(17) 0.045(8) 0.020(6) 0.009(5) -0.002(8) -0.006(8)
C2T 0.090(17) 0.066(15) 0.050(8) 0.010(8) -0.027(11) -0.007(11)
C3T 0.065(9) 0.055(9) 0.068(12) 0.004(7) 0.006(10) 0.012(7)
C4T 0.042(9) 0.058(10) 0.048(8) -0.009(7) -0.001(8) -0.005(6)
Mn2 0.0337(3) 0.0337(3) 0.0341(3) -0.0051(2) 0.0011(2) 0.0002(2)
N5 0.0333(15) 0.0346(14) 0.0350(15) -0.0041(13) -0.0019(11) 0.0016(11)
N6 0.0282(14) 0.0385(15) 0.0407(15) -0.0099(13) 0.0017(12) -0.0023(12)
C51 0.0369(19) 0.0367(18) 0.0404(18) -0.0114(16) 0.0055(14) -0.0015(14)
C52 0.0303(18) 0.051(2) 0.049(2) -0.0119(17) 0.0064(15) -0.0037(15)
C53 0.043(2) 0.050(2) 0.052(2) -0.0176(18) 0.0019(16) 0.0052(16)
C54 0.0358(18) 0.0339(17) 0.0330(17) -0.0061(15) 0.0059(14) -0.0053(15)
C55 0.0292(17) 0.0360(18) 0.0430(19) -0.0089(16) -0.0022(14) -0.0010(14)
C56 0.047(2) 0.0412(19) 0.045(2) -0.0178(17) 0.0029(16) -0.0015(16)
C57 0.0392(19) 0.0372(19) 0.049(2) -0.0132(17) -0.0079(16) 0.0021(15)
C58 0.042(2) 0.060(2) 0.057(2) -0.024(2) -0.0027(17) -0.0102(18)
C59 0.043(2) 0.0351(19) 0.045(2) -0.0018(16) -0.0114(15) 0.0018(15)
C60 0.0349(19) 0.047(2) 0.0430(19) -0.0122(17) 0.0006(15) -0.0053(15)
C61 0.0323(18) 0.0387(19) 0.0392(18) -0.0064(16) -0.0020(14) -0.0047(14)
C71 0.0366(18) 0.0333(18) 0.0323(17) 0.0002(15) -0.0049(14) 0.0008(14)
C72 0.0350(19) 0.0347(18) 0.046(2) -0.0027(16) -0.0080(15) -0.0032(15)
C73 0.039(2) 0.054(2) 0.063(2) -0.0061(19) -0.0003(17) -0.0136(17)
C74 0.049(2) 0.0331(18) 0.057(2) -0.0099(18) -0.0090(18) -0.0055(16)
C75 0.043(2) 0.0375(19) 0.046(2) -0.0065(17) -0.0032(16) -0.0034(16)
C76 0.056(2) 0.045(2) 0.067(2) -0.019(2) -0.0041(19) -0.0008(17)
C77 0.049(2) 0.0367(19) 0.0345(18) 0.0008(16) -0.0021(15) -0.0101(16)
C78 0.049(2) 0.0334(18) 0.0312(17) -0.0012(15) -0.0054(15) -0.0060(15)
C79 0.068(2) 0.048(2) 0.048(2) -0.0142(18) 0.0105(18) -0.0252(18)
C81 0.0344(19) 0.043(2) 0.047(2) -0.0165(17) -0.0050(15) -0.0056(15)
C82 0.0287(18) 0.054(2) 0.0447(19) -0.0161(18) -0.0055(15) -0.0042(15)
C83 0.049(2) 0.085(3) 0.047(2) -0.003(2) -0.0072(18) 0.008(2)
C84 0.034(2) 0.049(2) 0.059(2) -0.0157(19) -0.0090(17) -0.0005(16)
C85 0.0352(19) 0.045(2) 0.063(2) -0.024(2) 0.0050(17) -0.0090(16)
C86 0.045(2) 0.059(2) 0.100(3) -0.028(2) 0.022(2) -0.0089(19)
C87 0.047(2) 0.054(2) 0.063(2) -0.016(2) 0.0191(19) -0.0185(19)
C88 0.036(2) 0.042(2) 0.060(2) -0.0133(19) 0.0071(17) -0.0089(16)
C89 0.056(2) 0.053(2) 0.077(3) -0.001(2) 0.015(2) -0.0096(19)
N7 0.0384(15) 0.0389(15) 0.0307(14) -0.0034(13) 0.0014(12) 0.0028(12)
C90 0.0378(19) 0.0358(18) 0.0379(18) -0.0094(16) -0.0012(15) -0.0010(15)
C91 0.041(2) 0.0395(19) 0.051(2) -0.0139(18) -0.0041(16) 0.0017(16)
C92 0.044(2) 0.077(3) 0.057(2) -0.034(2) 0.0015(18) 0.010(2)
C93 0.052(2) 0.101(3) 0.038(2) -0.006(2) 0.0134(18) 0.013(2)
C94 0.052(2) 0.067(3) 0.037(2) 0.0053(19) 0.0026(17) 0.0131(19)
N8 0.0366(15) 0.0369(15) 0.0326(14) -0.0090(13) 0.0016(11) -0.0012(12)
C95 0.045(2) 0.042(2) 0.0385(19) -0.0110(17) -0.0001(15) -0.0021(16)
C96 0.054(2) 0.048(2) 0.046(2) -0.0084(19) 0.0057(17) -0.0079(17)
C97 0.046(2) 0.049(2) 0.068(3) -0.016(2) 0.0093(19) -0.0056(17)
C98 0.047(2) 0.054(2) 0.072(3) -0.030(2) 0.0071(19) -0.0117(18)
C99 0.049(2) 0.051(2) 0.042(2) -0.0190(18) 0.0010(16) -0.0016(17)

loop_
_atom_type_symbol
_atom_type_description
_atom_type_scat_dispersion_real
_atom_type_scat_dispersion_imag
_atom_type_scat_source
C C 0.0033 0.0016 'International Tables Vol C Tables 4.2.6.8 and 6.1.1.4'
H H 0.0000 0.0000 'International Tables Vol C Tables 4.2.6.8 and 6.1.1.4'
N N 0.0061 0.0033 'International Tables Vol C Tables 4.2.6.8 and 6.1.1.4'
Mn Mn 0.3368 0.7283 'International Tables Vol C Tables 4.2.6.8 and 6.1.1.4'
O O 0.0106 0.0060 'International Tables Vol C Tables 4.2.6.8 and 6.1.1.4'

loop_
_geom_angle_atom_site_label_1
_geom_angle_atom_site_label_2
_geom_angle_atom_site_label_3
_geom_angle
N2 Mn1 N1 91.58(9)
N2 Mn1 O1 103.1(6)
N1 Mn1 O1 120.4(8)
N2 Mn1 N3 121.80(9)
N1 Mn1 N3 129.93(9)
O1 Mn1 N3 89.5(8)
N2 Mn1 N4 105.0(4)
N1 Mn1 N4 118.9(5)
O1 Mn1 N4 2.2(11)
N3 Mn1 N4 89.5(5)
C11 N1 C5 106.3(2)
C11 N1 Mn1 129.39(19)
C5 N1 Mn1 120.99(17)
C4 N2 C10 106.5(2)
C4 N2 Mn1 122.66(18)
C10 N2 Mn1 129.91(19)
C4 C1 C5 110.4(2)
C4 C1 C3 108.8(2)
C5 C1 C3 109.0(2)
C4 C1 C2 111.7(2)
C5 C1 C2 109.4(2)
C3 C1 C2 107.5(2)
C1 C2 H2A 109.5
C1 C2 H2B 109.5
H2A C2 H2B 109.5
C1 C2 H2C 109.5
H2A C2 H2C 109.5
H2B C2 H2C 109.5
C1 C3 H3A 109.5
C1 C3 H3B 109.5
H3A C3 H3B 109.5
C1 C3 H3C 109.5
H3A C3 H3C 109.5
H3B C3 H3C 109.5
C6 C4 N2 109.2(2)
C6 C4 C1 129.7(3)
N2 C4 C1 120.9(2)
C7 C5 N1 109.7(2)
C7 C5 C1 129.2(3)
N1 C5 C1 121.1(2)
C4 C6 C8 107.2(3)
C4 C6 H6 126.4
C8 C6 H6 126.4
C5 C7 C9 107.0(3)
C5 C7 H7 126.5
C9 C7 H7 126.5
C10 C8 C6 107.0(3)
C10 C8 H8 126.5
C6 C8 H8 126.5
C11 C9 C7 107.3(3)
C11 C9 H9 126.4
C7 C9 H9 126.4
C8 C10 N2 110.0(3)
C8 C10 C21 130.3(3)
N2 C10 C21 119.2(2)
C9 C11 N1 109.7(3)
C9 C11 C31 128.7(3)
N1 C11 C31 121.6(2)
C22 C21 C28 119.1(3)
C22 C21 C10 121.6(3)
C28 C21 C10 119.4(3)
C24 C22 C21 119.2(3)
C24 C22 C23 120.1(3)
C21 C22 C23 120.7(3)
C22 C23 H23A 109.5
C22 C23 H23B 109.5
H23A C23 H23B 109.5
C22 C23 H23C 109.5
H23A C23 H23C 109.5
H23B C23 H23C 109.5
C25 C24 C22 122.4(3)
C25 C24 H24 118.8
C22 C24 H24 118.8
C24 C25 C27 117.5(3)
C24 C25 C26 122.8(3)
C27 C25 C26 119.7(3)
C25 C26 H26A 109.5
C25 C26 H26B 109.5
H26A C26 H26B 109.5
C25 C26 H26C 109.5
H26A C26 H26C 109.5
H26B C26 H26C 109.5
C28 C27 C25 122.1(3)
C28 C27 H27 119.0
C25 C27 H27 119.0
C27 C28 C21 119.7(3)
C27 C28 C29 118.6(3)
C21 C28 C29 121.6(3)
C28 C29 H29A 109.5
C28 C29 H29B 109.5
H29A C29 H29B 109.5
C28 C29 H29C 109.5
H29A C29 H29C 109.5
H29B C29 H29C 109.5
C38 C31 C32 118.3(3)
C38 C31 C11 121.2(3)
C32 C31 C11 120.5(3)
C34 C32 C31 119.8(3)
C34 C32 C33 119.3(3)
C31 C32 C33 120.8(3)
C32 C33 H33A 109.5
C32 C33 H33B 109.5
H33A C33 H33B 109.5
C32 C33 H33C 109.5
H33A C33 H33C 109.5
H33B C33 H33C 109.5
C35 C34 C32 122.4(3)
C35 C34 H34 118.8
C32 C34 H34 118.8
C34 C35 C37 117.4(3)
C34 C35 C36 121.7(3)
C37 C35 C36 120.9(3)
C35 C36 H36A 109.5
C35 C36 H36B 109.5
H36A C36 H36B 109.5
C35 C36 H36C 109.5
H36A C36 H36C 109.5
H36B C36 H36C 109.5
C35 C37 C38 122.3(3)
C35 C37 H37 118.8
C38 C37 H37 118.8
C37 C38 C31 119.7(3)
C37 C38 C39 119.2(3)
C31 C38 C39 121.1(3)
C38 C39 H39A 109.5
C38 C39 H39B 109.5
H39A C39 H39B 109.5
C38 C39 H39C 109.5
H39A C39 H39C 109.5
H39B C39 H39C 109.5
C44 N3 C40 116.7(3)
C44 N3 Mn1 123.7(2)
C40 N3 Mn1 119.4(2)
N3 C40 C41 123.6(3)
N3 C40 H40 118.2
C41 C40 H40 118.2
C42 C41 C40 118.4(3)
C42 C41 H41 120.8
C40 C41 H41 120.8
C41 C42 C43 119.3(3)
C41 C42 H42 120.4
C43 C42 H42 120.4
C42 C43 C44 119.2(3)
C42 C43 H43 120.4
C44 C43 H43 120.4
N3 C44 C43 122.8(3)
N3 C44 H44 118.6
C43 C44 H44 118.6
C49 N4 C45 118.2(14)
C49 N4 Mn1 120.8(10)
C45 N4 Mn1 120.6(12)
N4 C45 C46 123.0(12)
N4 C45 H45 118.5
C46 C45 H45 118.5
C45 C46 C47 117.9(8)
C45 C46 H46 121.0
C47 C46 H46 121.0
C46 C47 C48 120.1(8)
C46 C47 H47 120.0
C48 C47 H47 120.0
C49 C48 C47 118.8(10)
C49 C48 H48 120.6
C47 C48 H48 120.6
N4 C49 C48 121.9(12)
N4 C49 H49 119.0
C48 C49 H49 119.0
C4T O1 C1T 105.3(19)
C4T O1 Mn1 131.3(14)
C1T O1 Mn1 123.2(14)
O1 C1T C2T 106.7(17)
O1 C1T H1T1 110.4
C2T C1T H1T1 110.4
O1 C1T H1T2 110.4
C2T C1T H1T2 110.4
H1T1 C1T H1T2 108.6
C3T C2T C1T 102.0(14)
C3T C2T H2T1 111.4
C1T C2T H2T1 111.4
C3T C2T H2T2 111.4
C1T C2T H2T2 111.4
H2T1 C2T H2T2 109.2
C2T C3T C4T 101.8(13)
C2T C3T H3T1 111.4
C4T C3T H3T1 111.4
C2T C3T H3T2 111.4
C4T C3T H3T2 111.4
H3T1 C3T H3T2 109.3
O1 C4T C3T 107.9(15)
O1 C4T H4T1 110.1
C3T C4T H4T1 110.1
O1 C4T H4T2 110.1
C3T C4T H4T2 110.1
H4T1 C4T H4T2 108.4
N6 Mn2 N5 92.99(10)
N6 Mn2 N7 118.17(9)
N5 Mn2 N7 125.95(9)
N6 Mn2 N8 108.61(9)
N5 Mn2 N8 120.33(9)
N7 Mn2 N8 91.77(9)
C55 N5 C61 106.2(2)
C55 N5 Mn2 120.41(18)
C61 N5 Mn2 130.3(2)
C54 N6 C60 106.4(2)
C54 N6 Mn2 121.95(19)
C60 N6 Mn2 129.4(2)
C55 C51 C54 110.9(2)
C55 C51 C53 109.6(2)
C54 C51 C53 108.4(3)
C55 C51 C52 109.6(3)
C54 C51 C52 110.9(2)
C53 C51 C52 107.3(2)
C51 C52 H52A 109.5
C51 C52 H52B 109.5
H52A C52 H52B 109.5
C51 C52 H52C 109.5
H52A C52 H52C 109.5
H52B C52 H52C 109.5
C51 C53 H53A 109.5
C51 C53 H53B 109.5
H53A C53 H53B 109.5
C51 C53 H53C 109.5
H53A C53 H53C 109.5
H53B C53 H53C 109.5
C56 C54 N6 109.8(3)
C56 C54 C51 129.6(3)
N6 C54 C51 120.5(3)
C57 C55 N5 109.6(3)
C57 C55 C51 129.3(3)
N5 C55 C51 121.2(3)
C54 C56 C58 107.3(3)
C54 C56 H56 126.3
C58 C56 H56 126.3
C55 C57 C59 107.6(3)
C55 C57 H57 126.2
C59 C57 H57 126.2
C60 C58 C56 106.9(3)
C60 C58 H58 126.6
C56 C58 H58 126.6
C61 C59 C57 107.2(3)
C61 C59 H59 126.4
C57 C59 H59 126.4
C58 C60 N6 109.7(3)
C58 C60 C81 127.8(3)
N6 C60 C81 121.5(3)
C59 C61 N5 109.5(3)
C59 C61 C71 129.3(3)
N5 C61 C71 121.1(3)
C78 C71 C72 118.2(3)
C78 C71 C61 121.5(3)
C72 C71 C61 120.3(3)
C74 C72 C71 119.7(3)
C74 C72 C73 119.9(3)
C71 C72 C73 120.4(3)
C72 C73 H73A 109.5
C72 C73 H73B 109.5
H73A C73 H73B 109.5
C72 C73 H73C 109.5
H73A C73 H73C 109.5
H73B C73 H73C 109.5
C75 C74 C72 122.5(3)
C75 C74 H74 118.8
C72 C74 H74 118.8
C77 C75 C74 117.1(3)
C77 C75 C76 122.3(3)
C74 C75 C76 120.6(3)
C75 C76 H76A 109.5
C75 C76 H76B 109.5
H76A C76 H76B 109.5
C75 C76 H76C 109.5
H76A C76 H76C 109.5
H76B C76 H76C 109.5
C75 C77 C78 122.3(3)
C75 C77 H77 118.8
C78 C77 H77 118.8
C77 C78 C71 120.2(3)
C77 C78 C79 119.1(3)
C71 C78 C79 120.7(3)
C78 C79 H79A 109.5
C78 C79 H79B 109.5
H79A C79 H79B 109.5
C78 C79 H79C 109.5
H79A C79 H79C 109.5
H79B C79 H79C 109.5
C82 C81 C88 119.1(3)
C82 C81 C60 122.7(3)
C88 C81 C60 118.1(3)
C84 C82 C81 119.6(3)
C84 C82 C83 120.1(3)
C81 C82 C83 120.3(3)
C82 C83 H83A 109.5
C82 C83 H83B 109.5
H83A C83 H83B 109.5
C82 C83 H83C 109.5
H83A C83 H83C 109.5
H83B C83 H83C 109.5
C85 C84 C82 121.7(3)
C85 C84 H84 119.1
C82 C84 H84 119.1
C87 C85 C84 117.8(3)
C87 C85 C86 120.2(3)
C84 C85 C86 122.0(3)
C85 C86 H86A 109.5
C85 C86 H86B 109.5
H86A C86 H86B 109.5
C85 C86 H86C 109.5
H86A C86 H86C 109.5
H86B C86 H86C 109.5
C85 C87 C88 122.7(3)
C85 C87 H87 118.6
C88 C87 H87 118.6
C87 C88 C81 118.9(3)
C87 C88 C89 120.1(3)
C81 C88 C89 121.0(3)
C88 C89 H89A 109.5
C88 C89 H89B 109.5
H89A C89 H89B 109.5
C88 C89 H89C 109.5
H89A C89 H89C 109.5
H89B C89 H89C 109.5
C90 N7 C94 116.4(3)
C90 N7 Mn2 121.3(2)
C94 N7 Mn2 122.1(2)
N7 C90 C91 123.7(3)
N7 C90 H90 118.1
C91 C90 H90 118.1
C92 C91 C90 119.4(3)
C92 C91 H91 120.3
C90 C91 H91 120.3
C91 C92 C93 118.3(3)
C91 C92 H92 120.8
C93 C92 H92 120.8
C94 C93 C92 119.0(3)
C94 C93 H93 120.5
C92 C93 H93 120.5
N7 C94 C93 123.2(3)
N7 C94 H94 118.4
C93 C94 H94 118.4
C99 N8 C95 116.2(3)
C99 N8 Mn2 123.1(2)
C95 N8 Mn2 120.7(2)
N8 C95 C96 123.1(3)
N8 C95 H95 118.4
C96 C95 H95 118.4
C95 C96 C97 119.1(3)
C95 C96 H96 120.5
C97 C96 H96 120.5
C98 C97 C96 119.3(3)
C98 C97 H97 120.4
C96 C97 H97 120.4
C97 C98 C99 119.0(3)
C97 C98 H98 120.5
C99 C98 H98 120.5
N8 C99 C98 123.4(3)
N8 C99 H99 118.3
C98 C99 H99 118.3

loop_
_geom_bond_atom_site_label_1
_geom_bond_atom_site_label_2
_geom_bond_distance
Mn1 N2 2.045(2)
Mn1 N1 2.056(2)
Mn1 O1 2.08(2)
Mn1 N3 2.168(2)
Mn1 N4 2.248(16)
N1 C11 1.382(3)
N1 C5 1.390(3)
N2 C4 1.383(3)
N2 C10 1.384(3)
C1 C4 1.525(4)
C1 C5 1.528(4)
C1 C3 1.530(4)
C1 C2 1.544(4)
C2 H2A 0.9800
C2 H2B 0.9800
C2 H2C 0.9800
C3 H3A 0.9800
C3 H3B 0.9800
C3 H3C 0.9800
C4 C6 1.376(4)
C5 C7 1.373(4)
C6 C8 1.413(4)
C6 H6 0.9500
C7 C9 1.409(4)
C7 H7 0.9500
C8 C10 1.361(4)
C8 H8 0.9500
C9 C11 1.374(4)
C9 H9 0.9500
C10 C21 1.491(4)
C11 C31 1.477(4)
C21 C22 1.401(4)
C21 C28 1.407(4)
C22 C24 1.399(4)
C22 C23 1.510(4)
C23 H23A 0.9800
C23 H23B 0.9800
C23 H23C 0.9800
C24 C25 1.380(4)
C24 H24 0.9500
C25 C27 1.392(4)
C25 C26 1.504(4)
C26 H26A 0.9800
C26 H26B 0.9800
C26 H26C 0.9800
C27 C28 1.386(4)
C27 H27 0.9500
C28 C29 1.513(4)
C29 H29A 0.9800
C29 H29B 0.9800
C29 H29C 0.9800
C31 C38 1.405(4)
C31 C32 1.409(4)
C32 C34 1.387(4)
C32 C33 1.511(4)
C33 H33A 0.9800
C33 H33B 0.9800
C33 H33C 0.9800
C34 C35 1.381(4)
C34 H34 0.9500
C35 C37 1.385(4)
C35 C36 1.508(4)
C36 H36A 0.9800
C36 H36B 0.9800
C36 H36C 0.9800
C37 C38 1.390(4)
C37 H37 0.9500
C38 C39 1.519(4)
C39 H39A 0.9800
C39 H39B 0.9800
C39 H39C 0.9800
N3 C44 1.341(4)
N3 C40 1.348(4)
C40 C41 1.374(4)
C40 H40 0.9500
C41 C42 1.367(5)
C41 H41 0.9500
C42 C43 1.371(5)
C42 H42 0.9500
C43 C44 1.377(4)
C43 H43 0.9500
C44 H44 0.9500
N4 C49 1.336(13)
N4 C45 1.341(12)
C45 C46 1.366(13)
C45 H45 0.9500
C46 C47 1.368(10)
C46 H46 0.9500
C47 C48 1.372(13)
C47 H47 0.9500
C48 C49 1.369(14)
C48 H48 0.9500
C49 H49 0.9500
O1 C4T 1.45(2)
O1 C1T 1.453(19)
C1T C2T 1.49(2)
C1T H1T1 0.9900
C1T H1T2 0.9900
C2T C3T 1.47(2)
C2T H2T1 0.9900
C2T H2T2 0.9900
C3T C4T 1.51(2)
C3T H3T1 0.9900
C3T H3T2 0.9900
C4T H4T1 0.9900
C4T H4T2 0.9900
Mn2 N6 2.050(2)
Mn2 N5 2.059(2)
Mn2 N7 2.163(2)
Mn2 N8 2.209(2)
N5 C55 1.388(4)
N5 C61 1.389(4)
N6 C54 1.383(4)
N6 C60 1.387(4)
C51 C55 1.516(4)
C51 C54 1.527(4)
C51 C53 1.535(4)
C51 C52 1.544(4)
C52 H52A 0.9800
C52 H52B 0.9800
C52 H52C 0.9800
C53 H53A 0.9800
C53 H53B 0.9800
C53 H53C 0.9800
C54 C56 1.368(4)
C55 C57 1.372(4)
C56 C58 1.412(4)
C56 H56 0.9500
C57 C59 1.400(4)
C57 H57 0.9500
C58 C60 1.375(4)
C58 H58 0.9500
C59 C61 1.378(4)
C59 H59 0.9500
C60 C81 1.483(4)
C61 C71 1.473(4)
C71 C78 1.400(4)
C71 C72 1.409(4)
C72 C74 1.388(4)
C72 C73 1.518(4)
C73 H73A 0.9800
C73 H73B 0.9800
C73 H73C 0.9800
C74 C75 1.388(4)
C74 H74 0.9500
C75 C77 1.384(4)
C75 C76 1.504(4)
C76 H76A 0.9800
C76 H76B 0.9800
C76 H76C 0.9800
C77 C78 1.387(4)
C77 H77 0.9500
C78 C79 1.517(4)
C79 H79A 0.9800
C79 H79B 0.9800
C79 H79C 0.9800
C81 C82 1.397(4)
C81 C88 1.409(4)
C82 C84 1.393(4)
C82 C83 1.513(4)
C83 H83A 0.9800
C83 H83B 0.9800
C83 H83C 0.9800
C84 C85 1.387(4)
C84 H84 0.9500
C85 C87 1.373(5)
C85 C86 1.512(4)
C86 H86A 0.9800
C86 H86B 0.9800
C86 H86C 0.9800
C87 C88 1.389(4)
C87 H87 0.9500
C88 C89 1.507(4)
C89 H89A 0.9800
C89 H89B 0.9800
C89 H89C 0.9800
N7 C90 1.337(4)
N7 C94 1.342(4)
C90 C91 1.366(4)
C90 H90 0.9500
C91 C92 1.359(4)
C91 H91 0.9500
C92 C93 1.384(5)
C92 H92 0.9500
C93 C94 1.368(4)
C93 H93 0.9500
C94 H94 0.9500
N8 C99 1.343(4)
N8 C95 1.350(4)
C95 C96 1.364(4)
C95 H95 0.9500
C96 C97 1.369(4)
C96 H96 0.9500
C97 C98 1.356(5)
C97 H97 0.9500
C98 C99 1.371(5)
C98 H98 0.9500
C99 H99 0.9500
